data_4335047
loop_
_publ_author_name
'Alejandro Guti\'errez'
'Javier Bernal'
'M. Dolores Villacampa'
'Carlos Cativiela'
'Antonio Laguna'
'M. Concepci\'on Gimeno'

_publ_section_title
;
 Synthesis of New Gold(I) Thiolates Containing Amino Acid Moieties with
 Potential Biological Interest
;
_journal_name_full 'Inorganic Chemistry'
_journal_page_first 6473
_journal_page_last 6480
_journal_paper_doi 10.1021/ic4003803
_journal_volume 52
_journal_year 2013
_chemical_formula_sum 'C30 H30 Au N2 O3 P S'
_chemical_formula_weight 726.56
_chemical_name_systematic
; 
 ? 
;
_space_group_IT_number 19
_symmetry_cell_setting orthorhombic
_symmetry_space_group_name_Hall 'P 2ac 2ab'
_symmetry_space_group_name_H-M 'P 21 21 21'
_atom_sites_solution_hydrogens geom
_atom_sites_solution_primary direct
_atom_sites_solution_secondary difmap
_audit_creation_method SHELXL-97
_cell_angle_alpha 90.00
_cell_angle_beta 90.00
_cell_angle_gamma 90.00
_cell_formula_units_Z 4
_cell_length_a 12.9541(2)
_cell_length_b 14.5853(3)
_cell_length_c 15.0967(3)
_cell_measurement_reflns_used 10736
_cell_measurement_temperature 100(2)
_cell_measurement_theta_max 28.7236
_cell_measurement_theta_min 4.1375
_cell_volume 2852.36(9)
_computing_cell_refinement
;
CrysAlisPro, Agilent Technologies,
Version 1.171.35.21 (release 20-01-2012 CrysAlis171 .NET)
(compiled Jan 23 2012,18:06:46)
;
_computing_data_collection
;
CrysAlisPro, Agilent Technologies,
Version 1.171.35.21 (release 20-01-2012 CrysAlis171 .NET)
(compiled Jan 23 2012,18:06:46)
;
_computing_data_reduction
;
CrysAlisPro, Agilent Technologies,
Version 1.171.35.21 (release 20-01-2012 CrysAlis171 .NET)
(compiled Jan 23 2012,18:06:46)
;
_computing_molecular_graphics XP
_computing_publication_material XCIF
_computing_structure_refinement 'SHELXL-97 (Sheldrick, 1997)'
_computing_structure_solution 'SHELXS-97 (Sheldrick, 1990)'
_diffrn_ambient_temperature 100(2)
_diffrn_detector_area_resol_mean 16.0655
_diffrn_measured_fraction_theta_full 0.994
_diffrn_measured_fraction_theta_max 0.994
_diffrn_measurement_device_type 'Xcalibur, Sapphire3'
_diffrn_measurement_method '\w rotations'
_diffrn_radiation_monochromator graphite
_diffrn_radiation_source 'fine-focus sealed tube'
_diffrn_radiation_type MoK\a
_diffrn_radiation_wavelength 0.71073
_diffrn_reflns_av_R_equivalents 0.0232
_diffrn_reflns_av_sigmaI/netI 0.0260
_diffrn_reflns_limit_h_max 15
_diffrn_reflns_limit_h_min -15
_diffrn_reflns_limit_k_max 17
_diffrn_reflns_limit_k_min -15
_diffrn_reflns_limit_l_max 18
_diffrn_reflns_limit_l_min -18
_diffrn_reflns_number 15338
_diffrn_reflns_theta_full 25.50
_diffrn_reflns_theta_max 25.50
_diffrn_reflns_theta_min 4.15
_exptl_absorpt_coefficient_mu 5.321
_exptl_absorpt_correction_T_max 0.4159
_exptl_absorpt_correction_T_min 0.2134
_exptl_absorpt_correction_type multi-scan
_exptl_absorpt_process_details
;
CrysAlisPro, Agilent Technologies,
Version 1.171.35.21 (release 20-01-2012 CrysAlis171 .NET)
(compiled Jan 23 2012,18:06:46)
empirical absorption correction using spherical harmonics,
 implemented in SCALE3 ABSPACK scaling algorithm.
;
_exptl_crystal_colour colorless
_exptl_crystal_density_diffrn 1.692
_exptl_crystal_description prism
_exptl_crystal_F_000 1432
_exptl_crystal_size_max 0.42
_exptl_crystal_size_mid 0.39
_exptl_crystal_size_min 0.20
_refine_diff_density_max 0.786
_refine_diff_density_min -0.539
_refine_diff_density_rms 0.064
_refine_ls_abs_structure_details 'Flack H D (1983), Acta Cryst. A39, 876-881'
_refine_ls_abs_structure_Flack 0.000(4)
_refine_ls_extinction_method none
_refine_ls_goodness_of_fit_ref 1.060
_refine_ls_hydrogen_treatment mixed
_refine_ls_matrix_type full
_refine_ls_number_parameters 355
_refine_ls_number_reflns 5300
_refine_ls_number_restraints 0
_refine_ls_restrained_S_all 1.060
_refine_ls_R_factor_all 0.0166
_refine_ls_R_factor_gt 0.0162
_refine_ls_shift/su_max 5.404
_refine_ls_shift/su_mean 0.015
_refine_ls_structure_factor_coef Fsqd
_refine_ls_weighting_details 'calc w=1/[\s^2^(Fo^2^)+(0.0157P)^2^+0.5562P] where P=(Fo^2^+2Fc^2^)/3'
_refine_ls_weighting_scheme calc
_refine_ls_wR_factor_gt 0.0357
_refine_ls_wR_factor_ref 0.0359
_reflns_number_gt 5227
_reflns_number_total 5300
_reflns_threshold_expression >2sigma(I)
_cod_data_source_file ic4003803_si_002_2.cif
_cod_data_source_block c324(complex3)
_cod_database_code 4335047

loop_
_symmetry_equiv_pos_as_xyz
'x, y, z'
'-x+1/2, -y, z+1/2'
'-x, y+1/2, -z+1/2'
'x+1/2, -y+1/2, -z'

loop_
_atom_site_label
_atom_site_type_symbol
_atom_site_fract_x
_atom_site_fract_y
_atom_site_fract_z
_atom_site_U_iso_or_equiv
_atom_site_adp_type
_atom_site_occupancy
_atom_site_symmetry_multiplicity
_atom_site_calc_flag
_atom_site_refinement_flags
Au1 Au 0.460798(8) 0.761711(8) 0.931327(6) 0.01309(4) Uani 1 1 d .
S1 S 0.40891(5) 0.73890(5) 0.78661(4) 0.01472(15) Uani 1 1 d .
N1 N 0.48235(18) 0.90677(17) 0.78810(17) 0.0167(6) Uani 1 1 d .
C1 C 0.4265(2) 0.8475(2) 0.73919(18) 0.0136(7) Uani 1 1 d .
C2 C 0.4965(3) 0.9906(2) 0.7562(2) 0.0208(7) Uani 1 1 d .
H2 H 0.5351 1.0326 0.7910 0.025 Uiso 1 1 calc R
C3 C 0.4591(3) 1.0207(2) 0.6760(2) 0.0229(7) Uani 1 1 d .
H3 H 0.4706 1.0818 0.6565 0.028 Uiso 1 1 calc R
C4 C 0.4051(2) 0.9602(2) 0.6255(2) 0.0185(7) Uani 1 1 d .
H4 H 0.3799 0.9786 0.5691 0.022 Uiso 1 1 calc R
C5 C 0.3863(2) 0.8714(2) 0.65551(19) 0.0137(6) Uani 1 1 d .
C6 C 0.3222(2) 0.8149(2) 0.59389(19) 0.0157(7) Uani 1 1 d .
O1 O 0.31108(18) 0.83843(17) 0.51626(14) 0.0265(6) Uani 1 1 d .
N2 N 0.27425(17) 0.7390(2) 0.62453(15) 0.0146(5) Uani 1 1 d .
C7 C 0.1990(2) 0.6935(2) 0.5682(2) 0.0150(6) Uani 1 1 d .
H7 H 0.234(2) 0.678(2) 0.5143(18) 0.000(7) Uiso 1 1 d .
C8 C 0.1539(2) 0.6101(2) 0.6161(2) 0.0182(7) Uani 1 1 d .
H8 H 0.1283 0.6309 0.6752 0.022 Uiso 1 1 calc R
C9 C 0.2368(3) 0.5384(2) 0.6314(2) 0.0280(8) Uani 1 1 d .
H9A H 0.2668 0.5202 0.5744 0.042 Uiso 1 1 calc R
H9B H 0.2063 0.4847 0.6603 0.042 Uiso 1 1 calc R
H9C H 0.2910 0.5640 0.6694 0.042 Uiso 1 1 calc R
C10 C 0.0626(2) 0.5697(2) 0.5655(2) 0.0294(8) Uani 1 1 d .
H10A H 0.0378 0.5147 0.5961 0.044 Uiso 1 1 calc R
H10B H 0.0845 0.5533 0.5054 0.044 Uiso 1 1 calc R
H10C H 0.0070 0.6151 0.5624 0.044 Uiso 1 1 calc R
C11 C 0.1168(2) 0.7638(2) 0.54537(17) 0.0192(7) Uani 1 1 d .
O2 O 0.07894(19) 0.81472(19) 0.59814(15) 0.0337(6) Uani 1 1 d .
O3 O 0.09136(15) 0.76186(16) 0.45950(12) 0.0196(5) Uani 1 1 d .
C12 C 0.0195(3) 0.8321(2) 0.4341(2) 0.0303(8) Uani 1 1 d .
H12A H 0.0514 0.8924 0.4424 0.045 Uiso 1 1 calc R
H12B H -0.0426 0.8276 0.4708 0.045 Uiso 1 1 calc R
H12C H 0.0008 0.8242 0.3716 0.045 Uiso 1 1 calc R
P1 P 0.50784(5) 0.76852(6) 1.07475(5) 0.01353(15) Uani 1 1 d .
C21 C 0.5832(2) 0.8696(2) 1.10124(19) 0.0151(7) Uani 1 1 d .
C22 C 0.5373(3) 0.9559(2) 1.1068(2) 0.0228(7) Uani 1 1 d .
H22 H 0.4649 0.9618 1.0990 0.027 Uiso 1 1 calc R
C23 C 0.5962(3) 1.0324(2) 1.1234(2) 0.0260(8) Uani 1 1 d .
H23 H 0.5639 1.0907 1.1284 0.031 Uiso 1 1 calc R
C24 C 0.7015(3) 1.0253(2) 1.1329(2) 0.0235(8) Uani 1 1 d .
H24 H 0.7418 1.0786 1.1438 0.028 Uiso 1 1 calc R
C25 C 0.7483(3) 0.9408(2) 1.1266(2) 0.0231(8) Uani 1 1 d .
H25 H 0.8211 0.9359 1.1329 0.028 Uiso 1 1 calc R
C26 C 0.6899(2) 0.8633(2) 1.1114(2) 0.0187(7) Uani 1 1 d .
H26 H 0.7226 0.8051 1.1077 0.022 Uiso 1 1 calc R
C31 C 0.5898(2) 0.6734(2) 1.1058(2) 0.0147(7) Uani 1 1 d .
C32 C 0.6559(2) 0.6360(2) 1.0437(2) 0.0188(7) Uani 1 1 d .
H32 H 0.6543 0.6572 0.9843 0.023 Uiso 1 1 calc R
C33 C 0.7246(2) 0.5675(2) 1.0679(3) 0.0243(7) Uani 1 1 d .
H33 H 0.7700 0.5420 1.0250 0.029 Uiso 1 1 calc R
C34 C 0.7272(3) 0.5363(2) 1.1542(2) 0.0249(8) Uani 1 1 d .
H34 H 0.7744 0.4893 1.1706 0.030 Uiso 1 1 calc R
C35 C 0.6617(3) 0.5731(2) 1.2166(2) 0.0263(8) Uani 1 1 d .
H35 H 0.6629 0.5508 1.2757 0.032 Uiso 1 1 calc R
C36 C 0.5940(2) 0.6423(2) 1.1933(2) 0.0205(7) Uani 1 1 d .
H36 H 0.5502 0.6688 1.2368 0.025 Uiso 1 1 calc R
C41 C 0.3982(2) 0.7672(2) 1.14979(17) 0.0153(6) Uani 1 1 d .
C42 C 0.3090(2) 0.7229(2) 1.12176(19) 0.0201(7) Uani 1 1 d .
H42 H 0.3057 0.6978 1.0638 0.024 Uiso 1 1 calc R
C43 C 0.2248(2) 0.7152(2) 1.1782(2) 0.0240(8) Uani 1 1 d .
H43 H 0.1637 0.6853 1.1588 0.029 Uiso 1 1 calc R
C44 C 0.2303(2) 0.7514(3) 1.2628(2) 0.0260(8) Uani 1 1 d .
H44 H 0.1731 0.7458 1.3017 0.031 Uiso 1 1 calc R
C45 C 0.3182(2) 0.7954(2) 1.2905(2) 0.0251(8) Uani 1 1 d .
H45 H 0.3213 0.8206 1.3485 0.030 Uiso 1 1 calc R
C46 C 0.4024(2) 0.8034(2) 1.23461(19) 0.0205(7) Uani 1 1 d .
H46 H 0.4631 0.8337 1.2544 0.025 Uiso 1 1 calc R
H1 H 0.275(2) 0.726(2) 0.678(2) 0.014(8) Uiso 1 1 d .

loop_
_atom_site_aniso_label
_atom_site_aniso_U_11
_atom_site_aniso_U_22
_atom_site_aniso_U_33
_atom_site_aniso_U_23
_atom_site_aniso_U_13
_atom_site_aniso_U_12
Au1 0.01312(5) 0.01779(6) 0.00837(5) -0.00016(5) -0.00180(4) -0.00028(5)
S1 0.0202(3) 0.0137(4) 0.0103(3) 0.0009(3) -0.0040(3) -0.0011(3)
N1 0.0134(13) 0.0169(14) 0.0200(13) -0.0033(12) -0.0021(11) -0.0017(11)
C1 0.0131(14) 0.0154(17) 0.0121(14) 0.0008(13) 0.0027(12) 0.0036(13)
C2 0.0161(13) 0.0161(18) 0.0303(17) -0.0052(15) -0.0009(13) -0.0032(14)
C3 0.0231(16) 0.0170(17) 0.0287(17) 0.0046(14) 0.0015(16) -0.0062(17)
C4 0.0205(16) 0.0175(18) 0.0175(15) 0.0030(14) -0.0003(13) 0.0020(15)
C5 0.0113(14) 0.0140(17) 0.0157(15) 0.0005(13) -0.0003(12) 0.0025(13)
C6 0.0168(15) 0.0165(19) 0.0137(15) 0.0006(13) 0.0005(12) -0.0015(14)
O1 0.0394(14) 0.0288(15) 0.0112(11) 0.0048(11) -0.0058(10) -0.0080(12)
N2 0.0149(11) 0.0204(16) 0.0084(11) 0.0021(12) -0.0037(9) -0.0023(13)
C7 0.0152(13) 0.0204(16) 0.0094(13) -0.0006(15) -0.0011(13) 0.0009(12)
C8 0.0193(16) 0.0188(18) 0.0166(15) 0.0009(14) -0.0032(13) -0.0046(15)
C9 0.0303(19) 0.025(2) 0.0282(19) 0.0012(16) -0.0090(16) -0.0006(17)
C10 0.0261(18) 0.034(2) 0.0279(18) 0.0009(18) -0.0051(16) -0.0124(15)
C11 0.0152(13) 0.0275(18) 0.0148(13) -0.0033(15) -0.0022(11) 0.0010(15)
O2 0.0320(13) 0.0484(17) 0.0206(12) -0.0113(12) -0.0082(10) 0.0215(13)
O3 0.0215(10) 0.0249(13) 0.0124(9) -0.0028(10) -0.0078(8) 0.0029(11)
C12 0.037(2) 0.0271(18) 0.0273(17) -0.0033(17) -0.0189(18) 0.0056(15)
P1 0.0127(3) 0.0190(4) 0.0088(3) -0.0012(4) -0.0010(3) 0.0003(3)
C21 0.0180(15) 0.0189(18) 0.0085(14) -0.0002(12) -0.0001(12) 0.0005(14)
C22 0.0194(15) 0.0263(19) 0.0226(16) 0.0018(14) 0.0025(15) 0.0058(18)
C23 0.033(2) 0.0146(19) 0.0299(19) -0.0010(16) 0.0020(16) 0.0082(16)
C24 0.0334(19) 0.0141(19) 0.0230(17) -0.0009(15) -0.0019(16) -0.0039(16)
C25 0.0185(17) 0.022(2) 0.0286(19) 0.0004(16) -0.0065(15) -0.0017(15)
C26 0.0169(16) 0.0148(18) 0.0244(17) 0.0011(14) 0.0005(13) 0.0034(14)
C31 0.0110(15) 0.0164(17) 0.0166(15) -0.0021(13) -0.0059(13) -0.0034(14)
C32 0.0193(16) 0.0221(18) 0.0150(16) -0.0039(13) -0.0038(13) -0.0038(15)
C33 0.0221(17) 0.0229(18) 0.0280(18) -0.0100(19) -0.0030(17) 0.0024(14)
C34 0.0192(18) 0.0144(19) 0.041(2) 0.0008(16) -0.0113(17) -0.0007(15)
C35 0.0282(18) 0.028(2) 0.0227(18) 0.0058(16) -0.0087(16) -0.0036(17)
C36 0.0203(17) 0.0243(19) 0.0170(16) 0.0006(14) -0.0007(13) -0.0005(15)
C41 0.0150(13) 0.0183(17) 0.0126(13) 0.0033(13) -0.0007(11) 0.0042(14)
C42 0.0208(15) 0.024(2) 0.0151(14) 0.0032(15) -0.0015(12) -0.0006(15)
C43 0.0161(15) 0.028(2) 0.0282(17) 0.0063(16) -0.0010(13) 0.0025(15)
C44 0.0237(16) 0.026(2) 0.0281(17) 0.0078(17) 0.0110(13) 0.0089(18)
C45 0.0308(18) 0.029(2) 0.0154(15) 0.0026(16) 0.0086(14) 0.0071(16)
C46 0.0185(16) 0.0258(19) 0.0170(15) -0.0023(14) -0.0015(12) 0.0004(15)

loop_
_atom_type_symbol
_atom_type_description
_atom_type_scat_dispersion_real
_atom_type_scat_dispersion_imag
_atom_type_scat_source
C C 0.0033 0.0016 'International Tables Vol C Tables 4.2.6.8 and 6.1.1.4'
H H 0.0000 0.0000 'International Tables Vol C Tables 4.2.6.8 and 6.1.1.4'
N N 0.0061 0.0033 'International Tables Vol C Tables 4.2.6.8 and 6.1.1.4'
O O 0.0106 0.0060 'International Tables Vol C Tables 4.2.6.8 and 6.1.1.4'
P P 0.1023 0.0942 'International Tables Vol C Tables 4.2.6.8 and 6.1.1.4'
S S 0.1246 0.1234 'International Tables Vol C Tables 4.2.6.8 and 6.1.1.4'
Au Au -2.0133 8.8022 'International Tables Vol C Tables 4.2.6.8 and 6.1.1.4'

loop_
_geom_angle_atom_site_label_1
_geom_angle_atom_site_label_2
_geom_angle_atom_site_label_3
_geom_angle
P1 Au1 S1 174.08(3)
C1 S1 Au1 102.60(10)
C2 N1 C1 117.8(3)
N1 C1 C5 122.0(3)
N1 C1 S1 115.2(2)
C5 C1 S1 122.8(2)
N1 C2 C3 124.4(3)
C4 C3 C2 117.8(3)
C3 C4 C5 120.7(3)
C4 C5 C1 117.2(3)
C4 C5 C6 114.0(3)
C1 C5 C6 128.8(3)
O1 C6 N2 120.1(3)
O1 C6 C5 120.3(3)
N2 C6 C5 119.6(3)
C6 N2 C7 118.8(2)
N2 C7 C11 107.2(2)
N2 C7 C8 110.0(2)
C11 C7 C8 112.1(2)
C9 C8 C10 111.0(3)
C9 C8 C7 110.5(3)
C10 C8 C7 111.5(3)
O2 C11 O3 123.9(3)
O2 C11 C7 123.8(3)
O3 C11 C7 112.3(3)
C11 O3 C12 113.8(3)
C31 P1 C21 104.50(14)
C31 P1 C41 106.82(14)
C21 P1 C41 106.96(14)
C31 P1 Au1 111.98(10)
C21 P1 Au1 113.19(10)
C41 P1 Au1 112.81(9)
C26 C21 C22 118.4(3)
C26 C21 P1 120.3(3)
C22 C21 P1 121.2(2)
C23 C22 C21 120.5(3)
C22 C23 C24 120.5(3)
C23 C24 C25 119.8(3)
C24 C25 C26 120.2(3)
C25 C26 C21 120.5(3)
C32 C31 C36 119.3(3)
C32 C31 P1 119.4(2)
C36 C31 P1 121.1(2)
C31 C32 C33 120.3(3)
C34 C33 C32 120.1(3)
C35 C34 C33 120.1(3)
C34 C35 C36 120.2(3)
C35 C36 C31 120.1(3)
C46 C41 C42 119.4(3)
C46 C41 P1 122.8(2)
C42 C41 P1 117.7(2)
C43 C42 C41 120.3(3)
C44 C43 C42 119.6(3)
C45 C44 C43 120.2(3)
C44 C45 C46 120.4(3)
C45 C46 C41 120.1(3)

loop_
_geom_bond_atom_site_label_1
_geom_bond_atom_site_label_2
_geom_bond_distance
Au1 P1 2.2515(7)
Au1 S1 2.3099(7)
S1 C1 1.753(3)
N1 C2 1.327(4)
N1 C1 1.348(4)
C1 C5 1.410(4)
C2 C3 1.377(5)
C3 C4 1.360(4)
C4 C5 1.393(4)
C5 C6 1.495(4)
C6 O1 1.230(4)
C6 N2 1.351(4)
N2 C7 1.454(4)
C7 C11 1.517(4)
C7 C8 1.531(4)
C8 C9 1.517(5)
C8 C10 1.526(4)
C11 O2 1.195(4)
C11 O3 1.338(3)
O3 C12 1.436(4)
P1 C31 1.809(3)
P1 C21 1.813(3)
P1 C41 1.817(3)
C21 C26 1.393(4)
C21 C22 1.394(4)
C22 C23 1.375(5)
C23 C24 1.375(5)
C24 C25 1.377(5)
C25 C26 1.381(5)
C31 C32 1.382(4)
C31 C36 1.397(4)
C32 C33 1.387(4)
C33 C34 1.381(5)
C34 C35 1.376(5)
C35 C36 1.384(5)
C41 C46 1.386(4)
C41 C42 1.390(4)
C42 C43 1.389(4)
C43 C44 1.383(4)
C44 C45 1.373(5)
C45 C46 1.383(4)
